data_1520558
loop_
_publ_author_name
'Laird, Rebecca C.'
'Sinnwell, Michael A.'
'Nguyen, Nam P.'
'Swenson, Dale C.'
'Mariappan, S. V. Santhana'
'MacGillivray, Leonard R.'

_publ_section_title
;
 Intramolecular [2 + 2] Photodimerization Achieved in the Solid State via
 Coordination-Driven Self-Assembly.
;
_journal_issue 13
_journal_name_full 'Organic letters'
_journal_page_first 3233
_journal_page_last 3235
_journal_paper_doi 10.1021/acs.orglett.5b00527
_journal_volume 17
_journal_year 2015
_chemical_formula_sum 'C50 H36 Ag2 F6 N4 O6 S2'
_chemical_formula_weight 1182.68
_chemical_name_common 'Ag triflate DEPN'
_chemical_name_systematic
; 
 Silver trifluoromethanesulfonate 1,8-bis[(E)-2-(4-pyridyl)ethenyl] naphthalene 
;
_space_group_IT_number 2
_symmetry_cell_setting triclinic
_symmetry_space_group_name_Hall '-P 1'
_symmetry_space_group_name_H-M 'P -1'
_atom_sites_solution_hydrogens geom
_atom_sites_solution_primary direct
_atom_sites_solution_secondary difmap
_audit_creation_method SHELXL-97
_cell_angle_alpha 109.430(5)
_cell_angle_beta 98.185(5)
_cell_angle_gamma 97.328(5)
_cell_formula_units_Z 1
_cell_length_a 10.3809(11)
_cell_length_b 10.9748(11)
_cell_length_c 11.0438(12)
_cell_measurement_reflns_used 5411
_cell_measurement_temperature 210(2)
_cell_measurement_theta_max 27.88
_cell_measurement_theta_min 1.00
_cell_volume 1153.7(2)
_computing_cell_refinement 'HKL Scalepack (Otwinwski & Minor, 1997)'
_computing_data_collection 'CCD phi and omega scans'
_computing_data_reduction 'HKL Denzo, Scalepack (Otwinwski & Minor, 1997)'
_computing_structure_refinement 'SHELXL-97 (Sheldrick, 1997)'
_computing_structure_solution 'SHELXS-97 (Sheldrick, 1990)'
_diffrn_ambient_temperature 210(2)
_diffrn_detector_area_resol_mean 9
_diffrn_measured_fraction_theta_full 0.998
_diffrn_measured_fraction_theta_max 0.998
_diffrn_measurement_device_type 'Nonius Kappa CCD'
_diffrn_measurement_method 'CCD phi and omega scans'
_diffrn_radiation_monochromator graphite
_diffrn_radiation_source 'fine-focus sealed tube'
_diffrn_radiation_type MoK\a
_diffrn_radiation_wavelength 0.71073
_diffrn_reflns_av_R_equivalents 0.0186
_diffrn_reflns_av_sigmaI/netI 0.0270
_diffrn_reflns_limit_h_max 12
_diffrn_reflns_limit_h_min -11
_diffrn_reflns_limit_k_max 13
_diffrn_reflns_limit_k_min -13
_diffrn_reflns_limit_l_max 13
_diffrn_reflns_limit_l_min -13
_diffrn_reflns_number 38166
_diffrn_reflns_theta_full 25.00
_diffrn_reflns_theta_max 25.00
_diffrn_reflns_theta_min 3.02
_diffrn_standards_number 0
_exptl_absorpt_coefficient_mu 1.020
_exptl_absorpt_correction_T_max 0.9320
_exptl_absorpt_correction_T_min 0.7993
_exptl_absorpt_correction_type multi-scan
_exptl_absorpt_process_details 'HKL Scalepack (Otwinwski & Minor, 1997)'
_exptl_crystal_colour colorless
_exptl_crystal_density_diffrn 1.702
_exptl_crystal_density_method 'not measured'
_exptl_crystal_description rod
_exptl_crystal_F_000 592
_exptl_crystal_size_max 0.23
_exptl_crystal_size_mid 0.07
_exptl_crystal_size_min 0.07
_refine_diff_density_max 0.524
_refine_diff_density_min -0.464
_refine_diff_density_rms 0.062
_refine_ls_extinction_method none
_refine_ls_goodness_of_fit_ref 0.988
_refine_ls_hydrogen_treatment constr
_refine_ls_matrix_type full
_refine_ls_number_parameters 316
_refine_ls_number_reflns 4053
_refine_ls_number_restraints 0
_refine_ls_restrained_S_all 0.988
_refine_ls_R_factor_all 0.0377
_refine_ls_R_factor_gt 0.0296
_refine_ls_shift/su_max 0.005
_refine_ls_shift/su_mean 0.001
_refine_ls_structure_factor_coef Fsqd
_refine_ls_weighting_details 'calc w=1/[\s^2^(Fo^2^)+(0.0669P)^2^+0.0000P] where P=(Fo^2^+2Fc^2^)/3'
_refine_ls_weighting_scheme calc
_refine_ls_wR_factor_gt 0.0818
_refine_ls_wR_factor_ref 0.0884
_reflns_number_gt 3513
_reflns_number_total 4053
_reflns_threshold_expression >2sigma(I)
_cod_data_source_file ol5b00527_si_002.cif
_cod_data_source_block mcg12120
_cod_depositor_comments
;
The following automatic conversions were performed:

'_symmetry_cell_setting' value 'Triclinic' changed to 'triclinic'
according to
/usr/data/users/saulius/crontab/automatic-downloads/rss-feeds/ACS/lib/dictionaries/cif_core.dic
dictionary named 'cif_core.dic' version 2.4.2 from 2011-04-26.

Automatic conversion script
Id: cif_fix_values 3271 2015-04-21 07:52:19Z andrius 

 Adding full bibliography for 1520555--1520560.cif.
;
_cod_original_sg_symbol_H-M ' P-1 '
_cod_database_code 1520558

loop_
_symmetry_equiv_pos_as_xyz
'x, y, z'
'-x, -y, -z'

loop_
_atom_site_label
_atom_site_type_symbol
_atom_site_fract_x
_atom_site_fract_y
_atom_site_fract_z
_atom_site_U_iso_or_equiv
_atom_site_adp_type
_atom_site_occupancy
_atom_site_symmetry_multiplicity
_atom_site_calc_flag
_atom_site_refinement_flags
Ag1 Ag 0.630240(19) 0.59179(2) 0.62159(2) 0.04172(11) Uani 1 1 d .
S1 S 0.56318(7) 0.66582(8) 0.29501(7) 0.04217(19) Uani 1 1 d .
N2 N 0.5191(2) 0.7337(2) 0.7195(2) 0.0356(5) Uani 1 1 d .
N1 N 0.7656(2) 0.4600(2) 0.5635(2) 0.0359(5) Uani 1 1 d .
C7 C 1.0305(2) 0.1226(3) 0.3247(3) 0.0354(6) Uani 1 1 d .
H7 H 0.9937 0.1560 0.2623 0.042 Uiso 1 1 calc R
C16 C 0.2739(2) 0.9841(3) 0.9187(3) 0.0358(6) Uani 1 1 d .
H16 H 0.2772 0.9982 1.0079 0.043 Uiso 1 1 calc R
C9 C -0.0430(2) 1.0951(3) 0.8429(3) 0.0332(6) Uani 1 1 d .
C4 C 0.8899(3) 0.3506(3) 0.4092(3) 0.0369(6) Uani 1 1 d .
H4 H 0.9150 0.3367 0.3278 0.044 Uiso 1 1 calc R
C2 C 0.8983(3) 0.3118(3) 0.6086(3) 0.0362(6) Uani 1 1 d .
H2 H 0.9305 0.2725 0.6676 0.043 Uiso 1 1 calc R
C11 C 0.1868(3) 1.0372(3) 0.8594(3) 0.0368(6) Uani 1 1 d .
H11 H 0.1892 1.0261 0.7717 0.044 Uiso 1 1 calc R
C5 C 0.8071(3) 0.4361(3) 0.4492(3) 0.0352(6) Uani 1 1 d .
H5 H 0.7775 0.4807 0.3943 0.042 Uiso 1 1 calc R
C10 C 0.0881(3) 1.1111(3) 0.9173(3) 0.0352(6) Uani 1 1 d .
C13 C 0.3966(2) 0.9058(3) 0.7337(3) 0.0383(6) Uani 1 1 d .
H13 H 0.3671 0.9654 0.6965 0.046 Uiso 1 1 calc R
C3 C 0.9381(2) 0.2831(3) 0.4884(3) 0.0320(5) Uani 1 1 d .
C8 C 1.0979(2) 0.0109(3) 0.2782(3) 0.0338(6) Uani 1 1 d .
C15 C 0.4175(2) 0.8178(3) 0.9032(3) 0.0373(6) Uani 1 1 d .
H15 H 0.4031 0.8163 0.9848 0.045 Uiso 1 1 calc R
C12 C 0.4719(2) 0.8199(3) 0.6719(3) 0.0375(6) Uani 1 1 d .
H12 H 0.4914 0.8216 0.5919 0.045 Uiso 1 1 calc R
C6 C 1.0173(2) 0.1807(3) 0.4483(3) 0.0376(6) Uani 1 1 d .
H6 H 1.0614 0.1544 0.5132 0.045 Uiso 1 1 calc R
C14 C 0.3636(2) 0.9054(2) 0.8517(3) 0.0339(6) Uani 1 1 d .
C1 C 0.8127(3) 0.3966(3) 0.6412(3) 0.0391(6) Uani 1 1 d .
H1 H 0.7853 0.4117 0.7216 0.047 Uiso 1 1 calc R
F3 F 0.79919(18) 0.7037(2) 0.2419(2) 0.0758(6) Uani 1 1 d .
F2 F 0.6417(2) 0.6635(3) 0.0816(2) 0.0819(7) Uani 1 1 d .
O3 O 0.4407(2) 0.5851(2) 0.2156(3) 0.0648(6) Uani 1 1 d .
O1 O 0.5689(2) 0.8040(2) 0.3335(3) 0.0694(7) Uani 1 1 d .
C001 C -0.2466(3) 1.1837(3) 0.8166(3) 0.0419(7) Uani 1 1 d .
H001 H -0.2978 1.2477 0.8484 0.050 Uiso 1 1 calc R
C002 C -0.1221(3) 1.1904(3) 0.8927(3) 0.0375(6) Uani 1 1 d .
F1 F 0.6907(3) 0.5079(2) 0.1438(3) 0.0846(7) Uani 1 1 d .
C003 C 0.4905(3) 0.7351(3) 0.8349(3) 0.0392(6) Uani 1 1 d .
H003 H 0.5228 0.6755 0.8704 0.047 Uiso 1 1 calc R
C004 C -0.0751(3) 1.2900(3) 1.0173(3) 0.0463(7) Uani 1 1 d .
H004 H -0.1270 1.3530 1.0499 0.056 Uiso 1 1 calc R
C005 C 0.0440(3) 1.2960(3) 1.0908(3) 0.0494(8) Uani 1 1 d .
H005 H 0.0709 1.3593 1.1758 0.059 Uiso 1 1 calc R
C006 C 1.2201(3) 0.0125(3) 0.3481(3) 0.0428(7) Uani 1 1 d .
H006 H 1.2550 0.0814 0.4286 0.051 Uiso 1 1 calc R
C007 C 0.6795(3) 0.6328(3) 0.1841(3) 0.0502(8) Uani 1 1 d .
O2 O 0.6181(3) 0.6242(3) 0.3979(3) 0.0835(9) Uani 1 1 d .
C008 C -0.2929(3) 1.0862(3) 0.6986(3) 0.0457(7) Uani 1 1 d .
H008 H -0.3742 1.0850 0.6478 0.055 Uiso 1 1 calc R
C009 C 0.1272(3) 1.2080(3) 1.0400(3) 0.0444(7) Uani 1 1 d .
H009 H 0.2107 1.2153 1.0906 0.053 Uiso 1 1 calc R

loop_
_atom_site_aniso_label
_atom_site_aniso_U_11
_atom_site_aniso_U_22
_atom_site_aniso_U_33
_atom_site_aniso_U_23
_atom_site_aniso_U_13
_atom_site_aniso_U_12
Ag1 0.04222(15) 0.04262(16) 0.04522(16) 0.01357(11) 0.01515(10) 0.02380(11)
S1 0.0475(4) 0.0469(4) 0.0438(4) 0.0217(3) 0.0158(3) 0.0274(3)
N2 0.0325(11) 0.0343(13) 0.0420(13) 0.0125(10) 0.0108(9) 0.0129(9)
N1 0.0336(11) 0.0348(13) 0.0399(13) 0.0106(10) 0.0102(9) 0.0134(9)
C7 0.0315(13) 0.0312(14) 0.0441(16) 0.0109(12) 0.0095(11) 0.0126(11)
C16 0.0339(13) 0.0360(15) 0.0375(15) 0.0102(12) 0.0113(11) 0.0096(11)
C9 0.0336(13) 0.0313(14) 0.0435(15) 0.0173(12) 0.0191(11) 0.0130(11)
C4 0.0392(14) 0.0391(16) 0.0339(15) 0.0108(12) 0.0120(11) 0.0132(12)
C2 0.0378(14) 0.0392(16) 0.0358(15) 0.0158(13) 0.0077(11) 0.0148(12)
C11 0.0335(13) 0.0323(15) 0.0422(16) 0.0074(12) 0.0118(11) 0.0086(11)
C5 0.0370(14) 0.0333(15) 0.0375(15) 0.0121(12) 0.0108(11) 0.0122(11)
C10 0.0347(14) 0.0334(15) 0.0410(15) 0.0131(12) 0.0144(11) 0.0112(11)
C13 0.0338(13) 0.0390(16) 0.0507(17) 0.0219(14) 0.0136(12) 0.0151(11)
C3 0.0279(12) 0.0303(14) 0.0362(14) 0.0097(11) 0.0047(10) 0.0077(10)
C8 0.0300(12) 0.0332(15) 0.0428(15) 0.0144(13) 0.0131(11) 0.0135(11)
C15 0.0338(13) 0.0447(17) 0.0373(15) 0.0160(13) 0.0100(11) 0.0137(12)
C12 0.0346(13) 0.0411(16) 0.0443(16) 0.0188(13) 0.0151(11) 0.0157(12)
C6 0.0343(13) 0.0386(16) 0.0412(16) 0.0125(13) 0.0077(11) 0.0160(11)
C14 0.0248(12) 0.0329(15) 0.0406(15) 0.0089(12) 0.0078(11) 0.0039(11)
C1 0.0424(14) 0.0409(16) 0.0409(16) 0.0169(13) 0.0160(12) 0.0177(12)
F3 0.0406(10) 0.1031(18) 0.0785(14) 0.0301(13) 0.0079(9) 0.0059(10)
F2 0.0801(14) 0.123(2) 0.0535(12) 0.0527(14) 0.0091(10) 0.0053(13)
O3 0.0462(12) 0.0621(16) 0.0831(18) 0.0184(14) 0.0227(12) 0.0092(11)
O1 0.0680(15) 0.0456(14) 0.0908(19) 0.0166(13) 0.0079(13) 0.0277(11)
C001 0.0417(15) 0.0410(17) 0.0609(19) 0.0276(15) 0.0297(14) 0.0232(12)
C002 0.0422(15) 0.0338(15) 0.0491(17) 0.0204(13) 0.0256(13) 0.0175(12)
F1 0.1007(17) 0.0605(14) 0.1043(18) 0.0198(13) 0.0663(15) 0.0314(12)
C003 0.0366(14) 0.0439(17) 0.0426(16) 0.0195(14) 0.0092(12) 0.0140(12)
C004 0.0517(17) 0.0379(17) 0.060(2) 0.0175(15) 0.0325(15) 0.0220(13)
C005 0.0574(19) 0.0394(18) 0.0470(18) 0.0030(14) 0.0262(15) 0.0100(14)
C006 0.0321(14) 0.0456(18) 0.0506(17) 0.0151(14) 0.0071(12) 0.0133(12)
C007 0.0480(17) 0.061(2) 0.0472(18) 0.0268(17) 0.0116(14) 0.0091(15)
O2 0.110(2) 0.127(3) 0.0626(16) 0.0641(18) 0.0452(15) 0.0835(19)
C008 0.0333(14) 0.0517(19) 0.065(2) 0.0301(17) 0.0153(13) 0.0207(13)
C009 0.0429(16) 0.0456(18) 0.0428(17) 0.0092(14) 0.0166(13) 0.0106(13)

loop_
_atom_type_symbol
_atom_type_description
_atom_type_scat_dispersion_real
_atom_type_scat_dispersion_imag
_atom_type_scat_source
C C 0.0033 0.0016 'International Tables Vol C Tables 4.2.6.8 and 6.1.1.4'
H H 0.0000 0.0000 'International Tables Vol C Tables 4.2.6.8 and 6.1.1.4'
N N 0.0061 0.0033 'International Tables Vol C Tables 4.2.6.8 and 6.1.1.4'
O O 0.0106 0.0060 'International Tables Vol C Tables 4.2.6.8 and 6.1.1.4'
F F 0.0171 0.0103 'International Tables Vol C Tables 4.2.6.8 and 6.1.1.4'
S S 0.1246 0.1234 'International Tables Vol C Tables 4.2.6.8 and 6.1.1.4'
Ag Ag -0.8971 1.1015 'International Tables Vol C Tables 4.2.6.8 and 6.1.1.4'

loop_
_geom_angle_atom_site_label_1
_geom_angle_atom_site_label_2
_geom_angle_atom_site_label_3
_geom_angle
_geom_angle_site_symmetry_1
_geom_angle_site_symmetry_3
N2 Ag1 N1 168.13(8) . .
N2 Ag1 O2 101.66(8) . .
N1 Ag1 O2 88.20(8) . .
O1 S1 O2 114.24(18) . .
O1 S1 O3 115.77(15) . .
O2 S1 O3 114.43(18) . .
O1 S1 C007 103.88(16) . .
O2 S1 C007 102.96(14) . .
O3 S1 C007 103.30(15) . .
C12 N2 C003 116.6(2) . .
C12 N2 Ag1 124.53(18) . .
C003 N2 Ag1 118.84(18) . .
C1 N1 C5 116.7(2) . .
C1 N1 Ag1 120.97(18) . .
C5 N1 Ag1 122.30(17) . .
C6 C7 C8 125.4(2) . .
C6 C7 H7 117.3 . .
C8 C7 H7 117.3 . .
C11 C16 C14 123.5(3) . .
C11 C16 H16 118.3 . .
C14 C16 H16 118.3 . .
C002 C9 C8 118.2(2) . 2_666
C002 C9 C10 118.3(3) . .
C8 C9 C10 123.6(2) 2_666 .
C5 C4 C3 120.5(2) . .
C5 C4 H4 119.8 . .
C3 C4 H4 119.8 . .
C1 C2 C3 120.4(2) . .
C1 C2 H2 119.8 . .
C3 C2 H2 119.8 . .
C16 C11 C10 126.9(3) . .
C16 C11 H11 116.5 . .
C10 C11 H11 116.5 . .
N1 C5 C4 123.2(2) . .
N1 C5 H5 118.4 . .
C4 C5 H5 118.4 . .
C009 C10 C9 119.4(2) . .
C009 C10 C11 118.8(2) . .
C9 C10 C11 121.4(2) . .
C12 C13 C14 120.3(2) . .
C12 C13 H13 119.9 . .
C14 C13 H13 119.9 . .
C2 C3 C4 115.9(2) . .
C2 C3 C6 119.8(2) . .
C4 C3 C6 124.1(2) . .
C006 C8 C9 119.6(2) . 2_666
C006 C8 C7 119.5(3) . .
C9 C8 C7 120.8(2) 2_666 .
C003 C15 C14 120.0(2) . .
C003 C15 H15 120.0 . .
C14 C15 H15 120.0 . .
N2 C12 C13 123.4(2) . .
N2 C12 H12 118.3 . .
C13 C12 H12 118.3 . .
C7 C6 C3 123.7(2) . .
C7 C6 H6 118.2 . .
C3 C6 H6 118.2 . .
C13 C14 C15 115.8(2) . .
C13 C14 C16 124.4(2) . .
C15 C14 C16 119.7(2) . .
N1 C1 C2 123.2(2) . .
N1 C1 H1 118.4 . .
C2 C1 H1 118.4 . .
C008 C001 C002 120.9(2) . .
C008 C001 H001 119.5 . .
C002 C001 H001 119.5 . .
C004 C002 C001 121.0(2) . .
C004 C002 C9 119.5(3) . .
C001 C002 C9 119.5(3) . .
N2 C003 C15 123.8(3) . .
N2 C003 H003 118.1 . .
C15 C003 H003 118.1 . .
C005 C004 C002 121.1(3) . .
C005 C004 H004 119.5 . .
C002 C004 H004 119.5 . .
C004 C005 C009 120.3(3) . .
C004 C005 H005 119.9 . .
C009 C005 H005 119.9 . .
C8 C006 C008 121.3(3) . 2_666
C8 C006 H006 119.3 . .
C008 C006 H006 119.3 2_666 .
F2 C007 F1 108.6(3) . .
F2 C007 F3 107.0(3) . .
F1 C007 F3 107.5(3) . .
F2 C007 S1 110.8(2) . .
F1 C007 S1 111.6(2) . .
F3 C007 S1 111.2(2) . .
S1 O2 Ag1 154.62(15) . .
C001 C008 C006 120.2(3) . 2_666
C001 C008 H008 119.9 . .
C006 C008 H008 119.9 2_666 .
C10 C009 C005 121.1(3) . .
C10 C009 H009 119.5 . .
C005 C009 H009 119.5 . .

loop_
_geom_bond_atom_site_label_1
_geom_bond_atom_site_label_2
_geom_bond_distance
_geom_bond_site_symmetry_2
Ag1 N2 2.149(2) .
Ag1 N1 2.153(2) .
Ag1 O2 2.599(2) .
S1 O1 1.423(2) .
S1 O2 1.432(2) .
S1 O3 1.432(2) .
S1 C007 1.824(3) .
N2 C12 1.336(3) .
N2 C003 1.345(4) .
N1 C1 1.350(4) .
N1 C5 1.347(3) .
C7 C6 1.337(4) .
C7 C8 1.469(4) .
C7 H7 0.9400 .
C16 C11 1.344(4) .
C16 C14 1.462(4) .
C16 H16 0.9400 .
C9 C002 1.427(3) .
C9 C8 1.430(4) 2_666
C9 C10 1.443(4) .
C4 C5 1.361(4) .
C4 C3 1.403(4) .
C4 H4 0.9400 .
C2 C1 1.366(4) .
C2 C3 1.394(4) .
C2 H2 0.9400 .
C11 C10 1.472(4) .
C11 H11 0.9400 .
C5 H5 0.9400 .
C10 C009 1.381(4) .
C13 C12 1.370(4) .
C13 C14 1.395(4) .
C13 H13 0.9400 .
C3 C6 1.464(4) .
C8 C006 1.383(4) .
C8 C9 1.430(4) 2_666
C15 C003 1.360(4) .
C15 C14 1.404(4) .
C15 H15 0.9400 .
C12 H12 0.9400 .
C6 H6 0.9400 .
C1 H1 0.9400 .
F3 C007 1.325(4) .
F2 C007 1.307(4) .
C001 C008 1.355(5) .
C001 C002 1.417(4) .
C001 H001 0.9400 .
C002 C004 1.414(4) .
F1 C007 1.319(4) .
C003 H003 0.9400 .
C004 C005 1.359(5) .
C004 H004 0.9400 .
C005 C009 1.409(4) .
C005 H005 0.9400 .
C006 C008 1.400(4) 2_666
C006 H006 0.9400 .
C008 C006 1.400(4) 2_666
C008 H008 0.9400 .
C009 H009 0.9400 .

loop_
_geom_torsion_atom_site_label_1
_geom_torsion_atom_site_label_2
_geom_torsion_atom_site_label_3
_geom_torsion_atom_site_label_4
_geom_torsion
_geom_torsion_site_symmetry_1
_geom_torsion_site_symmetry_4
N1 Ag1 N2 C12 140.1(4) . .
O2 Ag1 N2 C12 -5.6(2) . .
N1 Ag1 N2 C003 -42.0(5) . .
O2 Ag1 N2 C003 172.3(2) . .
N2 Ag1 N1 C1 36.2(5) . .
O2 Ag1 N1 C1 -177.3(2) . .
N2 Ag1 N1 C5 -143.9(4) . .
O2 Ag1 N1 C5 2.6(2) . .
C14 C16 C11 C10 176.3(2) . .
C1 N1 C5 C4 1.6(4) . .
Ag1 N1 C5 C4 -178.3(2) . .
C3 C4 C5 N1 -0.8(4) . .
C002 C9 C10 C009 7.3(4) . .
C8 C9 C10 C009 -172.9(3) 2_666 .
C002 C9 C10 C11 -165.4(2) . .
C8 C9 C10 C11 14.5(4) 2_666 .
C16 C11 C10 C009 46.4(4) . .
C16 C11 C10 C9 -141.0(3) . .
C1 C2 C3 C4 2.8(4) . .
C1 C2 C3 C6 -172.9(3) . .
C5 C4 C3 C2 -1.4(4) . .
C5 C4 C3 C6 174.1(3) . .
C6 C7 C8 C006 -46.0(4) . .
C6 C7 C8 C9 138.3(3) . 2_666
C003 N2 C12 C13 -0.7(4) . .
Ag1 N2 C12 C13 177.2(2) . .
C14 C13 C12 N2 -1.0(4) . .
C8 C7 C6 C3 -173.6(2) . .
C2 C3 C6 C7 161.7(3) . .
C4 C3 C6 C7 -13.6(4) . .
C12 C13 C14 C15 3.1(4) . .
C12 C13 C14 C16 -174.0(2) . .
C003 C15 C14 C13 -3.6(4) . .
C003 C15 C14 C16 173.6(3) . .
C11 C16 C14 C13 18.6(4) . .
C11 C16 C14 C15 -158.3(3) . .
C5 N1 C1 C2 -0.1(4) . .
Ag1 N1 C1 C2 179.7(2) . .
C3 C2 C1 N1 -2.2(4) . .
C008 C001 C002 C004 -178.4(3) . .
C008 C001 C002 C9 1.6(4) . .
C8 C9 C002 C004 174.7(2) 2_666 .
C10 C9 C002 C004 -5.4(4) . .
C8 C9 C002 C001 -5.2(4) 2_666 .
C10 C9 C002 C001 174.6(2) . .
C12 N2 C003 C15 0.2(4) . .
Ag1 N2 C003 C15 -177.9(2) . .
C14 C15 C003 N2 2.1(4) . .
C001 C002 C004 C005 179.6(3) . .
C9 C002 C004 C005 -0.4(4) . .
C002 C004 C005 C009 4.3(4) . .
C9 C8 C006 C008 1.4(4) 2_666 2_666
C7 C8 C006 C008 -174.4(3) . 2_666
O1 S1 C007 F2 -61.9(3) . .
O2 S1 C007 F2 178.7(3) . .
O3 S1 C007 F2 59.4(3) . .
O1 S1 C007 F1 177.0(2) . .
O2 S1 C007 F1 57.6(3) . .
O3 S1 C007 F1 -61.8(3) . .
O1 S1 C007 F3 57.0(3) . .
O2 S1 C007 F3 -62.4(3) . .
O3 S1 C007 F3 178.2(2) . .
O1 S1 O2 Ag1 63.6(6) . .
O3 S1 O2 Ag1 -73.1(5) . .
C007 S1 O2 Ag1 175.5(5) . .
N2 Ag1 O2 S1 -20.6(5) . .
N1 Ag1 O2 S1 166.1(5) . .
C002 C001 C008 C006 2.3(4) . 2_666
C9 C10 C009 C005 -3.5(4) . .
C11 C10 C009 C005 169.3(3) . .
C004 C005 C009 C10 -2.3(5) . .
